data_7051076
loop_
_publ_author_name
'Bermejo, M. R.'
'Fondo, M.'
'Garcia-Deibe, A.'
'Piro, O.'
'Sousa, A.'
'Sousa-Pedrares, A.'

_publ_section_title
;
Structural characterisation of metal complexes containing
1-[(4-methylphenyl)sulfonamido(-2-([1-(2-pyridylmethylidene]amino(benzene
;
_journal_name_full 'New Journal of Chemistry'
_journal_year 2001
_chemical_formula_sum 'C26 H25 Cu N3 O6 S2'
_chemical_formula_weight 603.15
_space_group_IT_number 2
_symmetry_cell_setting triclinic
_symmetry_space_group_name_Hall '-P 1'
_symmetry_space_group_name_H-M 'P -1'
_cell_angle_alpha 77.7390(3)
_cell_angle_beta 78.8870(3)
_cell_angle_gamma 75.0160(5)
_cell_formula_units_Z 2
_cell_length_a 8.949(3)
_cell_length_b 11.071(4)
_cell_length_c 14.162(2)
_cell_measurement_temperature 293(2)
_cell_volume 1310.3(7)
_diffrn_ambient_temperature 293(2)
_exptl_crystal_density_diffrn 1.529
_cod_depositor_comments
;
The following automatic conversions were performed:
'_symmetry_cell_setting' value 'Triclinic' changed to 'triclinic'
according to '/home/saulius/struct/CIF-dictionaries/cif_core.dic'
dictionary named 'cif_core.dic' version 2.4.1 from 2010-06-29.

Automatic conversion script
Id: cif_fix_enum 1527 2010-12-29 10:47:43Z saulius 
;
_cod_database_code 7051076

loop_
_symmetry_equiv_pos_as_xyz
'x, y, z'
'-x, -y, -z'

loop_
_atom_site_label
_atom_site_type_symbol
_atom_site_fract_x
_atom_site_fract_y
_atom_site_fract_z
_atom_site_U_iso_or_equiv
_atom_site_adp_type
_atom_site_occupancy
_atom_site_symmetry_multiplicity
_atom_site_calc_flag
_atom_site_refinement_flags
_atom_site_disorder_assembly
_atom_site_disorder_group
Cu Cu 0.00203(8) 0.20177(7) 0.06125(5) 0.0336(2) Uani 1 1 d . . .
N4 N -0.1650(6) 0.3083(5) -0.0163(3) 0.0350(10) Uani 1 1 d . . .
N5 N -0.1360(5) 0.0850(5) 0.0856(3) 0.0319(10) Uani 1 1 d . . .
N6 N 0.1424(6) 0.0499(5) 0.1309(3) 0.0341(10) Uani 1 1 d . . .
O70 O -0.1103(6) 0.2873(4) 0.1966(3) 0.0483(11) Uani 1 1 d . . .
O1W O 0.1508(6) 0.3084(5) 0.0116(4) 0.0585(14) Uani 1 1 d . . .
S1 S 0.30773(17) 0.04287(15) 0.16234(10) 0.0365(3) Uani 1 1 d . . .
O1 O 0.3467(5) 0.1650(5) 0.1224(3) 0.0474(11) Uani 1 1 d . . .
O2 O 0.4261(6) -0.0656(5) 0.1373(3) 0.0519(12) Uani 1 1 d . . .
C20 C -0.2854(6) 0.2525(6) -0.0070(4) 0.0341(12) Uani 1 1 d . . .
C21 C -0.4171(8) 0.3118(7) -0.0511(5) 0.0474(16) Uani 1 1 d . . .
H21 H -0.4992 0.2720 -0.0443 0.057 Uiso 1 1 calc R . .
C22 C -0.4230(9) 0.4327(8) -0.1059(5) 0.0550(18) Uani 1 1 d . . .
H22 H -0.5103 0.4760 -0.1356 0.066 Uiso 1 1 calc R . .
C23 C -0.3004(8) 0.4864(7) -0.1153(5) 0.0492(16) Uani 1 1 d . . .
H23 H -0.3029 0.5667 -0.1526 0.059 Uiso 1 1 calc R . .
C24 C -0.1730(8) 0.4242(6) -0.0707(5) 0.0440(15) Uani 1 1 d . . .
H24 H -0.0898 0.4629 -0.0782 0.053 Uiso 1 1 calc R . .
C25 C -0.2612(7) 0.1242(6) 0.0506(4) 0.0387(13) Uani 1 1 d . . .
H25 H -0.3346 0.0750 0.0605 0.046 Uiso 1 1 calc R . .
C26 C -0.0818(7) -0.0334(5) 0.1414(4) 0.0320(12) Uani 1 1 d . . .
C27 C -0.1665(8) -0.1285(6) 0.1714(5) 0.0432(14) Uani 1 1 d . . .
H27 H -0.2651 -0.1153 0.1538 0.052 Uiso 1 1 calc R . .
C28 C -0.1035(9) -0.2406(6) 0.2267(5) 0.0487(16) Uani 1 1 d . . .
H28 H -0.1599 -0.3036 0.2476 0.058 Uiso 1 1 calc R . .
C29 C 0.0432(9) -0.2603(7) 0.2514(5) 0.0517(17) Uani 1 1 d . . .
H29 H 0.0856 -0.3373 0.2883 0.062 Uiso 1 1 calc R . .
C30 C 0.1284(8) -0.1684(6) 0.2226(4) 0.0423(14) Uani 1 1 d . . .
H30 H 0.2267 -0.1840 0.2412 0.051 Uiso 1 1 calc R . .
C31 C 0.0704(7) -0.0521(5) 0.1658(4) 0.0324(12) Uani 1 1 d . . .
C32 C 0.2800(7) 0.0287(6) 0.2908(4) 0.0388(13) Uani 1 1 d . . .
C33 C 0.1589(9) 0.1092(7) 0.3361(5) 0.0511(17) Uani 1 1 d . . .
H33 H 0.0899 0.1697 0.2992 0.061 Uiso 1 1 calc R . .
C34 C 0.1377(9) 0.1018(8) 0.4365(5) 0.0549(18) Uani 1 1 d . . .
H34 H 0.0552 0.1577 0.4666 0.066 Uiso 1 1 calc R . .
C35 C 0.2381(10) 0.0120(8) 0.4916(5) 0.0554(18) Uani 1 1 d . . .
C38 C 0.2165(12) 0.0043(10) 0.6012(5) 0.077(3) Uani 1 1 d . . .
H38A H 0.2966 -0.0629 0.6281 0.116 Uiso 1 1 calc R . .
H38B H 0.1158 -0.0125 0.6293 0.116 Uiso 1 1 calc R . .
H38C H 0.2233 0.0833 0.6159 0.116 Uiso 1 1 calc R . .
C36 C 0.3604(10) -0.0687(8) 0.4454(5) 0.065(2) Uani 1 1 d . . .
H36 H 0.4303 -0.1288 0.4819 0.078 Uiso 1 1 calc R . .
C37 C 0.3802(9) -0.0612(8) 0.3455(5) 0.0572(19) Uani 1 1 d . . .
H37 H 0.4620 -0.1174 0.3151 0.069 Uiso 1 1 calc R . .
S7 S -0.16323(18) 0.41284(14) 0.22249(11) 0.0367(3) Uani 1 1 d . . .
O71 O -0.1941(6) 0.5104(5) 0.1374(3) 0.0541(13) Uani 1 1 d . . .
O72 O -0.0654(6) 0.4400(5) 0.2807(4) 0.0538(12) Uani 1 1 d . . .
C71 C -0.3483(8) 0.4147(6) 0.2937(4) 0.0416(14) Uani 1 1 d . . .
C72 C -0.4262(9) 0.3208(7) 0.2970(6) 0.0565(18) Uani 1 1 d . . .
H72 H -0.3791 0.2536 0.2636 0.068 Uiso 1 1 calc R . .
C73 C -0.5723(10) 0.3269(9) 0.3491(7) 0.071(2) Uani 1 1 d . . .
H73 H -0.6231 0.2626 0.3516 0.085 Uiso 1 1 calc R . .
C74 C -0.6464(10) 0.4263(11) 0.3983(6) 0.073(3) Uani 1 1 d . . .
C75 C -0.5699(12) 0.5208(11) 0.3928(7) 0.084(3) Uani 1 1 d . . .
H75 H -0.6188 0.5897 0.4241 0.101 Uiso 1 1 calc R . .
C76 C -0.4214(10) 0.5149(9) 0.3416(6) 0.068(2) Uani 1 1 d . . .
H76 H -0.3704 0.5789 0.3395 0.081 Uiso 1 1 calc R . .
C77 C -0.8092(11) 0.4332(13) 0.4565(8) 0.105(4) Uani 1 1 d . . .
H77A H -0.8401 0.5077 0.4864 0.158 Uiso 1 1 calc R . .
H77B H -0.8083 0.3591 0.5062 0.158 Uiso 1 1 calc R . .
H77C H -0.8820 0.4371 0.4136 0.158 Uiso 1 1 calc R . .
H1W H 0.2291 0.2886 0.0347 0.032(17) Uiso 1 1 d R . .
H2W H 0.1824 0.3774 -0.0487 0.15(5) Uiso 1 1 d R . .

loop_
_atom_site_aniso_label
_atom_site_aniso_U_11
_atom_site_aniso_U_22
_atom_site_aniso_U_33
_atom_site_aniso_U_23
_atom_site_aniso_U_13
_atom_site_aniso_U_12
Cu 0.0358(4) 0.0359(4) 0.0311(4) 0.0016(3) -0.0089(3) -0.0146(3)
N4 0.035(3) 0.038(3) 0.033(2) -0.002(2) -0.009(2) -0.010(2)
N5 0.033(2) 0.041(3) 0.026(2) -0.0062(19) -0.0012(18) -0.016(2)
N6 0.037(3) 0.037(3) 0.029(2) 0.0018(19) -0.0030(19) -0.018(2)
O70 0.058(3) 0.048(3) 0.037(2) -0.007(2) -0.001(2) -0.013(2)
O1W 0.044(3) 0.063(3) 0.070(3) 0.028(3) -0.027(2) -0.033(2)
S1 0.0328(7) 0.0453(8) 0.0312(7) 0.0020(6) -0.0077(6) -0.0134(6)
O1 0.038(2) 0.057(3) 0.049(3) 0.011(2) -0.015(2) -0.025(2)
O2 0.045(3) 0.064(3) 0.040(2) -0.009(2) -0.005(2) -0.003(2)
C20 0.030(3) 0.046(3) 0.029(3) -0.011(2) -0.003(2) -0.009(2)
C21 0.039(3) 0.065(4) 0.042(3) -0.012(3) -0.010(3) -0.011(3)
C22 0.046(4) 0.065(5) 0.047(4) -0.006(3) -0.019(3) 0.005(3)
C23 0.052(4) 0.047(4) 0.043(4) 0.000(3) -0.013(3) -0.004(3)
C24 0.054(4) 0.041(3) 0.037(3) 0.003(3) -0.011(3) -0.015(3)
C25 0.037(3) 0.052(4) 0.033(3) -0.011(3) 0.001(2) -0.022(3)
C26 0.037(3) 0.032(3) 0.028(3) -0.007(2) 0.000(2) -0.012(2)
C27 0.044(3) 0.045(4) 0.045(3) -0.016(3) 0.003(3) -0.019(3)
C28 0.063(4) 0.040(4) 0.047(4) -0.010(3) 0.006(3) -0.026(3)
C29 0.072(5) 0.036(3) 0.044(4) -0.005(3) 0.003(3) -0.015(3)
C30 0.055(4) 0.039(3) 0.032(3) -0.003(3) -0.006(3) -0.012(3)
C31 0.037(3) 0.029(3) 0.029(3) -0.004(2) 0.001(2) -0.007(2)
C32 0.044(3) 0.041(3) 0.033(3) -0.001(2) -0.010(3) -0.012(3)
C33 0.057(4) 0.056(4) 0.039(3) -0.003(3) -0.012(3) -0.012(3)
C34 0.054(4) 0.064(5) 0.047(4) -0.018(3) -0.001(3) -0.011(4)
C35 0.071(5) 0.067(5) 0.033(3) -0.005(3) -0.009(3) -0.026(4)
C38 0.090(7) 0.106(8) 0.034(4) -0.014(4) -0.014(4) -0.014(6)
C36 0.078(6) 0.076(6) 0.033(3) -0.005(3) -0.023(4) 0.005(4)
C37 0.060(5) 0.062(5) 0.043(4) -0.008(3) -0.016(3) 0.003(4)
S7 0.0398(8) 0.0371(8) 0.0317(7) 0.0009(6) -0.0057(6) -0.0113(6)
O71 0.058(3) 0.055(3) 0.041(3) 0.018(2) -0.003(2) -0.022(2)
O72 0.046(3) 0.059(3) 0.062(3) -0.014(2) -0.017(2) -0.011(2)
C71 0.047(3) 0.051(4) 0.025(3) 0.004(2) -0.005(2) -0.016(3)
C72 0.058(4) 0.051(4) 0.057(4) 0.001(3) -0.002(3) -0.020(3)
C73 0.055(5) 0.077(6) 0.074(6) 0.014(5) -0.003(4) -0.029(4)
C74 0.056(5) 0.114(8) 0.041(4) 0.014(5) -0.006(4) -0.028(5)
C75 0.076(6) 0.105(8) 0.070(6) -0.045(6) 0.019(5) -0.014(6)
C76 0.062(5) 0.081(6) 0.062(5) -0.034(4) 0.016(4) -0.020(4)
C77 0.060(6) 0.160(12) 0.080(7) -0.005(7) 0.014(5) -0.026(7)

loop_
_geom_bond_atom_site_label_1
_geom_bond_atom_site_label_2
_geom_bond_distance
_geom_bond_site_symmetry_2
_geom_bond_publ_flag
Cu O1W 1.939(4) . ?
Cu N5 1.946(5) . ?
Cu N4 2.000(5) . ?
Cu N6 2.015(5) . ?
Cu O70 2.263(5) . ?
N4 C24 1.341(8) . ?
N4 C20 1.347(7) . ?
N5 C25 1.250(8) . ?
N5 C26 1.400(7) . ?
N6 C31 1.397(7) . ?
N6 S1 1.604(5) . ?
O70 S7 1.449(5) . ?
O1W H1W 0.7908 . ?
O1W H2W 1.0653 . ?
S1 O2 1.438(5) . ?
S1 O1 1.453(5) . ?
S1 C32 1.767(6) . ?
C20 C21 1.386(9) . ?
C20 C25 1.465(9) . ?
C21 C22 1.391(11) . ?
C21 H21 0.9300 . ?
C22 C23 1.350(11) . ?
C22 H22 0.9300 . ?
C23 C24 1.364(9) . ?
C23 H23 0.9300 . ?
C24 H24 0.9300 . ?
C25 H25 0.9300 . ?
C26 C27 1.400(8) . ?
C26 C31 1.421(8) . ?
C27 C28 1.367(10) . ?
C27 H27 0.9300 . ?
C28 C29 1.375(11) . ?
C28 H28 0.9300 . ?
C29 C30 1.375(9) . ?
C29 H29 0.9300 . ?
C30 C31 1.396(8) . ?
C30 H30 0.9300 . ?
C32 C33 1.362(10) . ?
C32 C37 1.368(9) . ?
C33 C34 1.385(10) . ?
C33 H33 0.9300 . ?
C34 C35 1.373(11) . ?
C34 H34 0.9300 . ?
C35 C36 1.375(11) . ?
C35 C38 1.513(10) . ?
C38 H38A 0.9600 . ?
C38 H38B 0.9600 . ?
C38 H38C 0.9600 . ?
C36 C37 1.379(10) . ?
C36 H36 0.9300 . ?
C37 H37 0.9300 . ?
S7 O72 1.434(5) . ?
S7 O71 1.455(5) . ?
S7 C71 1.763(6) . ?
C71 C76 1.376(10) . ?
C71 C72 1.382(10) . ?
C72 C73 1.365(11) . ?
C72 H72 0.9300 . ?
C73 C74 1.381(14) . ?
C73 H73 0.9300 . ?
C74 C75 1.373(14) . ?
C74 C77 1.521(12) . ?
C75 C76 1.378(12) . ?
C75 H75 0.9300 . ?
C76 H76 0.9300 . ?
C77 H77A 0.9600 . ?
C77 H77B 0.9600 . ?
C77 H77C 0.9600 . ?
